data_7205293
loop_
_publ_author_name
'Bhattacharya, Sagarika'
'Mondal, Suraj'
'Sasmal, Sujit'
'Sparkes, Hazel A.'
'Howard, Judith A. K.'
'Nayak, Malabika'
'Mohanta, Sasankasekhar'

_publ_section_title
;
 Bis(nitrate)diaquauranyl(vi) synthon to generate [1 \\times 2 + 1
 \\times 1] and [1 \\times 1 + 1 \\times 1] co-crystalized 3d&#x22EF;5f
 self-assemblies
;
_journal_issue 3
_journal_name_full CrystEngComm
_journal_page_first 1029
_journal_paper_doi 10.1039/c0ce00332h
_journal_volume 13
_journal_year 2011
_chemical_formula_moiety '2(C24 H22 Cu N2 O4), H4 N2 O10 U, 0.68(O)'
_chemical_formula_sum 'C48 H48 Cu2 N6 O18.68 U'
_chemical_formula_weight 1372.91
_chemical_name_systematic
;
?
;
_space_group_IT_number 2
_symmetry_cell_setting triclinic
_symmetry_space_group_name_Hall '-P 1'
_symmetry_space_group_name_H-M 'P -1'
_atom_sites_solution_hydrogens geom
_atom_sites_solution_primary direct
_atom_sites_solution_secondary difmap
_audit_creation_method SHELXL-97
_cell_angle_alpha 70.658(3)
_cell_angle_beta 88.787(2)
_cell_angle_gamma 78.815(3)
_cell_formula_units_Z 1
_cell_length_a 9.3676(3)
_cell_length_b 11.8493(4)
_cell_length_c 11.8723(3)
_cell_measurement_reflns_used 12186
_cell_measurement_temperature 120(2)
_cell_measurement_theta_max 32.589
_cell_measurement_theta_min 2.591
_cell_volume 1218.50(7)
_computing_cell_refinement
;
CrysAlisPro, Oxford Diffraction Ltd.,
Version 1.171.33.41 (release 06-05-2009 CrysAlis171 .NET)
(compiled May 6 2009,17:20:42)
;
_computing_data_collection
;
CrysAlisPro, Oxford Diffraction Ltd.,
Version 1.171.33.41 (release 06-05-2009 CrysAlis171 .NET)
(compiled May 6 2009,17:20:42)
;
_computing_data_reduction
;
CrysAlisPro, Oxford Diffraction Ltd.,
Version 1.171.33.41 (release 06-05-2009 CrysAlis171 .NET)
(compiled May 6 2009,17:20:42)
;
_computing_molecular_graphics 'ORTEP3 for Windows (Farrugia, 1997)'
_computing_publication_material 'WinGX publication routines (Farrugia, 1999)'
_computing_structure_refinement 'SHELXL-97 (Sheldrick, 1997)'
_computing_structure_solution 'SHELXS-97 (Sheldrick, 1990)'
_diffrn_ambient_temperature 120(2)
_diffrn_detector_area_resol_mean 16.1511
_diffrn_measured_fraction_theta_full 0.999
_diffrn_measured_fraction_theta_max 0.999
_diffrn_measurement_device_type 'Xcalibur, Sapphire3, Gemini ultra'
_diffrn_radiation_monochromator graphite
_diffrn_radiation_source 'Enhance (Mo) X-ray Source'
_diffrn_radiation_type MoK\a
_diffrn_radiation_wavelength 0.71073
_diffrn_reflns_av_R_equivalents 0.0264
_diffrn_reflns_av_sigmaI/netI 0.0324
_diffrn_reflns_limit_h_max 11
_diffrn_reflns_limit_h_min -11
_diffrn_reflns_limit_k_max 14
_diffrn_reflns_limit_k_min -14
_diffrn_reflns_limit_l_max 14
_diffrn_reflns_limit_l_min -14
_diffrn_reflns_number 13236
_diffrn_reflns_theta_full 25.00
_diffrn_reflns_theta_max 26.37
_diffrn_reflns_theta_min 2.60
_exptl_absorpt_coefficient_mu 4.265
_exptl_absorpt_correction_T_max 1.00000
_exptl_absorpt_correction_T_min 0.83151
_exptl_absorpt_correction_type multi-scan
_exptl_absorpt_process_details
;
CrysAlisPro, Oxford Diffraction Ltd.,
Version 1.171.33.41 (release 06-05-2009 CrysAlis171 .NET)
(compiled May 6 2009,17:20:42)
Empirical absorption correction using spherical harmonics,
implemented in SCALE3 ABSPACK scaling algorithm.
;
_exptl_crystal_colour red
_exptl_crystal_density_diffrn 1.871
_exptl_crystal_density_method 'not measured'
_exptl_crystal_description block
_exptl_crystal_F_000 677
_exptl_crystal_size_max 0.20
_exptl_crystal_size_mid 0.20
_exptl_crystal_size_min 0.18
_refine_diff_density_max 0.733
_refine_diff_density_min -0.348
_refine_diff_density_rms 0.080
_refine_ls_extinction_method none
_refine_ls_goodness_of_fit_ref 1.017
_refine_ls_hydrogen_treatment mixed
_refine_ls_matrix_type full
_refine_ls_number_parameters 352
_refine_ls_number_reflns 4974
_refine_ls_number_restraints 4
_refine_ls_restrained_S_all 1.018
_refine_ls_R_factor_all 0.0200
_refine_ls_R_factor_gt 0.0189
_refine_ls_shift/su_max 0.000
_refine_ls_shift/su_mean 0.000
_refine_ls_structure_factor_coef Fsqd
_refine_ls_weighting_details 'calc w=1/[\s^2^(Fo^2^)+(0.0223P)^2^+0.0000P] where P=(Fo^2^+2Fc^2^)/3'
_refine_ls_weighting_scheme calc
_refine_ls_wR_factor_gt 0.0433
_refine_ls_wR_factor_ref 0.0435
_reflns_number_gt 4731
_reflns_number_total 4974
_reflns_threshold_expression >2sigma(I)
_cod_data_source_file C0CE00332H.TXT
_cod_data_source_block 2
_cod_original_cell_volume 1218.50(6)
_cod_database_code 7205293

loop_
_symmetry_equiv_pos_as_xyz
'x, y, z'
'-x, -y, -z'

loop_
_atom_site_label
_atom_site_type_symbol
_atom_site_fract_x
_atom_site_fract_y
_atom_site_fract_z
_atom_site_U_iso_or_equiv
_atom_site_adp_type
_atom_site_occupancy
_atom_site_symmetry_multiplicity
_atom_site_calc_flag
_atom_site_refinement_flags
_atom_site_disorder_assembly
_atom_site_disorder_group
U1 U 0.5000 0.0000 0.5000 0.01274(5) Uani 1 2 d SD . .
Cu1 Cu 0.47830(3) 0.27050(2) 0.00141(2) 0.01339(7) Uani 1 1 d . . .
O2 O 0.49838(19) 0.32026(15) 0.13629(14) 0.0159(4) Uani 1 1 d . . .
O3 O 0.6385(2) 0.14319(16) 0.06952(15) 0.0216(4) Uani 1 1 d . . .
O4 O 0.85463(19) -0.00774(15) 0.19608(15) 0.0185(4) Uani 1 1 d . . .
O5 O 0.34489(19) 0.17571(16) 0.34639(15) 0.0207(4) Uani 1 1 d . . .
O7 O 0.24552(19) 0.10499(16) 0.51350(15) 0.0191(4) Uani 1 1 d . . .
O6 O 0.1259(2) 0.26448(17) 0.37239(17) 0.0258(4) Uani 1 1 d . . .
O8 O 0.55327(19) 0.09599(16) 0.57063(15) 0.0188(4) Uani 1 1 d . . .
O9 O 0.6208(2) 0.10063(17) 0.32175(16) 0.0222(4) Uani 1 1 d D . .
H9A H 0.684(2) 0.065(2) 0.292(2) 0.027 Uiso 1 1 d D . .
H9B H 0.582(3) 0.1683(17) 0.2760(19) 0.027 Uiso 1 1 d D . .
N1 N 0.3118(2) 0.39812(18) -0.06950(17) 0.0139(4) Uani 1 1 d . . .
N2 N 0.4524(2) 0.22007(18) -0.13598(17) 0.0142(4) Uani 1 1 d . . .
N3 N 0.2335(2) 0.18588(19) 0.40903(19) 0.0179(5) Uani 1 1 d . . .
C1 C 0.7654(3) 0.2938(2) 0.4748(2) 0.0247(6) Uani 1 1 d . . .
H1A H 0.8381 0.3096 0.4139 0.037 Uiso 1 1 calc R . .
H1B H 0.7503 0.2101 0.4933 0.037 Uiso 1 1 calc R . .
H1C H 0.7999 0.3042 0.5474 0.037 Uiso 1 1 calc R . .
C2 C 0.6246(3) 0.3816(2) 0.4287(2) 0.0207(6) Uani 1 1 d . . .
H2A H 0.5500 0.3662 0.4893 0.025 Uiso 1 1 calc R . .
H2B H 0.6383 0.4665 0.4107 0.025 Uiso 1 1 calc R . .
C3 C 0.4604(3) 0.4439(2) 0.2571(2) 0.0163(5) Uani 1 1 d . . .
C4 C 0.3833(3) 0.5422(2) 0.2837(2) 0.0206(6) Uani 1 1 d . . .
H4 H 0.4086 0.5558 0.3545 0.025 Uiso 1 1 calc R . .
C5 C 0.2675(3) 0.6229(3) 0.2076(3) 0.0283(7) Uani 1 1 d . . .
H5 H 0.2144 0.6904 0.2270 0.034 Uiso 1 1 calc R . .
C6 C 0.2319(3) 0.6031(3) 0.1052(3) 0.0295(7) Uani 1 1 d . . .
H6 H 0.1564 0.6594 0.0518 0.035 Uiso 1 1 calc R . .
C7 C 0.3062(3) 0.5000(2) 0.0777(2) 0.0193(6) Uani 1 1 d . . .
C8 C 0.4224(3) 0.4172(2) 0.1536(2) 0.0153(5) Uani 1 1 d . . .
C9 C 0.2582(3) 0.4861(2) -0.0297(2) 0.0224(6) Uani 1 1 d . . .
H9 H 0.1802 0.5468 -0.0758 0.027 Uiso 1 1 calc R . .
C10 C 0.2531(3) 0.3893(2) -0.1750(2) 0.0140(5) Uani 1 1 d . . .
C11 C 0.1246(3) 0.4605(2) -0.2374(2) 0.0176(5) Uani 1 1 d . . .
H11 H 0.0695 0.5225 -0.2110 0.021 Uiso 1 1 calc R . .
C12 C 0.0772(3) 0.4413(2) -0.3373(2) 0.0199(6) Uani 1 1 d . . .
H12 H -0.0109 0.4896 -0.3792 0.024 Uiso 1 1 calc R . .
C13 C 0.1578(3) 0.3514(2) -0.3770(2) 0.0194(6) Uani 1 1 d . . .
H13 H 0.1257 0.3401 -0.4472 0.023 Uiso 1 1 calc R . .
C14 C 0.2843(3) 0.2783(2) -0.3153(2) 0.0173(5) Uani 1 1 d . . .
H14 H 0.3388 0.2170 -0.3428 0.021 Uiso 1 1 calc R . .
C15 C 0.3319(3) 0.2949(2) -0.2120(2) 0.0139(5) Uani 1 1 d . . .
C16 C 0.5263(3) 0.1226(2) -0.1516(2) 0.0148(5) Uani 1 1 d . . .
H16 H 0.4983 0.1039 -0.2188 0.018 Uiso 1 1 calc R . .
C17 C 0.6464(3) 0.0404(2) -0.0767(2) 0.0135(5) Uani 1 1 d . . .
C18 C 0.7157(3) -0.0623(2) -0.1077(2) 0.0159(5) Uani 1 1 d . . .
H18 H 0.6803 -0.0747 -0.1762 0.019 Uiso 1 1 calc R . .
C19 C 0.8316(3) -0.1430(2) -0.0416(2) 0.0170(5) Uani 1 1 d . . .
H19 H 0.8773 -0.2101 -0.0650 0.020 Uiso 1 1 calc R . .
C20 C 0.8844(3) -0.1276(2) 0.0618(2) 0.0161(5) Uani 1 1 d . . .
H20 H 0.9659 -0.1838 0.1076 0.019 Uiso 1 1 calc R . .
C21 C 0.8173(3) -0.0309(2) 0.0960(2) 0.0149(5) Uani 1 1 d . . .
C22 C 0.6960(3) 0.0560(2) 0.0286(2) 0.0147(5) Uani 1 1 d . . .
C23 C 0.9957(3) -0.0673(2) 0.2542(2) 0.0200(6) Uani 1 1 d . . .
H23A H 1.0702 -0.0686 0.1940 0.024 Uiso 1 1 calc R . .
H23B H 0.9942 -0.1524 0.3045 0.024 Uiso 1 1 calc R . .
C24 C 1.0300(3) 0.0046(3) 0.3302(2) 0.0245(6) Uani 1 1 d . . .
H24A H 0.9593 0.0005 0.3928 0.037 Uiso 1 1 calc R . .
H24B H 1.0245 0.0899 0.2802 0.037 Uiso 1 1 calc R . .
H24C H 1.1284 -0.0298 0.3670 0.037 Uiso 1 1 calc R . .
O10 O 0.8393(7) 0.2657(6) 0.1810(5) 0.0365(15) Uiso 0.34 1 d P . .
O1 O 0.5789(2) 0.36402(16) 0.32192(15) 0.0200(4) Uani 1 1 d . . .

loop_
_atom_site_aniso_label
_atom_site_aniso_U_11
_atom_site_aniso_U_22
_atom_site_aniso_U_33
_atom_site_aniso_U_23
_atom_site_aniso_U_13
_atom_site_aniso_U_12
U1 0.01338(8) 0.01640(8) 0.01022(7) -0.00740(5) 0.00121(5) -0.00198(5)
Cu1 0.01734(17) 0.01261(16) 0.01029(15) -0.00579(12) -0.00242(12) 0.00068(13)
O2 0.0200(10) 0.0150(9) 0.0131(9) -0.0069(7) -0.0005(7) -0.0007(7)
O3 0.0270(11) 0.0207(9) 0.0165(9) -0.0115(8) -0.0078(8) 0.0072(8)
O4 0.0184(10) 0.0218(9) 0.0147(9) -0.0084(8) -0.0048(7) 0.0017(7)
O5 0.0165(10) 0.0259(10) 0.0172(9) -0.0050(8) 0.0044(7) -0.0023(8)
O7 0.0200(10) 0.0215(9) 0.0133(9) -0.0033(8) 0.0015(7) -0.0029(8)
O6 0.0196(10) 0.0261(10) 0.0280(11) -0.0095(9) -0.0034(8) 0.0058(8)
O8 0.0201(10) 0.0236(10) 0.0162(9) -0.0112(8) 0.0001(7) -0.0044(8)
O9 0.0207(11) 0.0233(10) 0.0144(10) -0.0006(8) 0.0055(8) 0.0045(8)
N1 0.0152(11) 0.0132(10) 0.0138(11) -0.0054(8) -0.0001(8) -0.0022(8)
N2 0.0161(11) 0.0148(10) 0.0115(10) -0.0046(8) -0.0011(8) -0.0017(9)
N3 0.0176(12) 0.0201(11) 0.0191(12) -0.0099(10) 0.0001(9) -0.0052(10)
C1 0.0279(16) 0.0261(15) 0.0212(15) -0.0073(12) -0.0056(11) -0.0082(12)
C2 0.0267(15) 0.0257(14) 0.0144(13) -0.0105(11) 0.0004(11) -0.0096(12)
C3 0.0185(13) 0.0169(12) 0.0153(13) -0.0065(10) 0.0020(10) -0.0058(10)
C4 0.0210(14) 0.0273(15) 0.0197(14) -0.0170(12) 0.0015(11) -0.0033(11)
C5 0.0233(16) 0.0345(16) 0.0362(17) -0.0283(14) -0.0013(12) 0.0019(13)
C6 0.0245(16) 0.0336(16) 0.0343(17) -0.0241(14) -0.0101(12) 0.0092(13)
C7 0.0168(14) 0.0242(14) 0.0234(14) -0.0172(12) 0.0019(11) -0.0031(11)
C8 0.0161(13) 0.0171(13) 0.0160(13) -0.0086(10) 0.0061(10) -0.0059(10)
C9 0.0193(14) 0.0242(14) 0.0246(15) -0.0141(12) -0.0076(11) 0.0051(11)
C10 0.0196(13) 0.0138(12) 0.0090(12) -0.0028(10) -0.0007(9) -0.0058(10)
C11 0.0217(14) 0.0135(12) 0.0173(13) -0.0055(10) 0.0008(10) -0.0017(10)
C12 0.0210(14) 0.0194(13) 0.0160(13) -0.0022(11) -0.0051(10) -0.0023(11)
C13 0.0259(15) 0.0196(13) 0.0128(13) -0.0051(10) -0.0037(10) -0.0048(11)
C14 0.0235(14) 0.0157(13) 0.0132(13) -0.0063(10) 0.0001(10) -0.0028(11)
C15 0.0165(13) 0.0122(12) 0.0122(12) -0.0026(10) 0.0004(9) -0.0035(10)
C16 0.0190(14) 0.0171(12) 0.0096(12) -0.0057(10) 0.0008(9) -0.0042(10)
C17 0.0177(13) 0.0137(12) 0.0101(12) -0.0052(10) 0.0032(9) -0.0032(10)
C18 0.0212(14) 0.0161(13) 0.0128(12) -0.0066(10) 0.0043(10) -0.0064(11)
C19 0.0189(14) 0.0133(12) 0.0203(14) -0.0085(10) 0.0065(10) -0.0020(10)
C20 0.0150(13) 0.0145(12) 0.0159(13) -0.0023(10) 0.0002(10) -0.0008(10)
C21 0.0182(14) 0.0150(12) 0.0110(12) -0.0035(10) 0.0015(10) -0.0037(10)
C22 0.0174(13) 0.0141(12) 0.0119(12) -0.0043(10) 0.0018(10) -0.0018(10)
C23 0.0167(14) 0.0190(13) 0.0208(14) -0.0023(11) -0.0056(10) -0.0022(11)
C24 0.0209(15) 0.0350(16) 0.0182(14) -0.0071(12) -0.0003(11) -0.0100(12)
O1 0.0277(11) 0.0198(9) 0.0135(9) -0.0093(8) -0.0052(7) 0.0005(8)

loop_
_atom_type_symbol
_atom_type_description
_atom_type_scat_dispersion_real
_atom_type_scat_dispersion_imag
_atom_type_scat_source
C C 0.0033 0.0016 'International Tables Vol C Tables 4.2.6.8 and 6.1.1.4'
H H 0.0000 0.0000 'International Tables Vol C Tables 4.2.6.8 and 6.1.1.4'
N N 0.0061 0.0033 'International Tables Vol C Tables 4.2.6.8 and 6.1.1.4'
O O 0.0106 0.0060 'International Tables Vol C Tables 4.2.6.8 and 6.1.1.4'
Cu Cu 0.3201 1.2651 'International Tables Vol C Tables 4.2.6.8 and 6.1.1.4'
U U -9.6767 9.6646 'International Tables Vol C Tables 4.2.6.8 and 6.1.1.4'

loop_
_geom_angle_atom_site_label_1
_geom_angle_atom_site_label_2
_geom_angle_atom_site_label_3
_geom_angle
_geom_angle_site_symmetry_1
_geom_angle_site_symmetry_3
_geom_angle_publ_flag
O8 U1 O8 180.00(6) . 2_656 ?
O8 U1 O9 90.57(7) . 2_656 ?
O8 U1 O9 89.43(7) 2_656 2_656 ?
O8 U1 O9 89.43(7) . . ?
O8 U1 O9 90.57(7) 2_656 . ?
O9 U1 O9 180.0 2_656 . ?
O8 U1 O5 92.07(7) . . ?
O8 U1 O5 87.93(7) 2_656 . ?
O9 U1 O5 116.04(6) 2_656 . ?
O9 U1 O5 63.96(6) . . ?
O8 U1 O5 87.93(7) . 2_656 ?
O8 U1 O5 92.07(7) 2_656 2_656 ?
O9 U1 O5 63.96(6) 2_656 2_656 ?
O9 U1 O5 116.04(6) . 2_656 ?
O5 U1 O5 180.00(8) . 2_656 ?
O8 U1 O7 94.16(7) . 2_656 ?
O8 U1 O7 85.84(7) 2_656 2_656 ?
O9 U1 O7 114.60(6) 2_656 2_656 ?
O9 U1 O7 65.40(6) . 2_656 ?
O5 U1 O7 128.85(5) . 2_656 ?
O5 U1 O7 51.15(5) 2_656 2_656 ?
O8 U1 O7 85.84(7) . . ?
O8 U1 O7 94.16(7) 2_656 . ?
O9 U1 O7 65.40(6) 2_656 . ?
O9 U1 O7 114.60(6) . . ?
O5 U1 O7 51.15(5) . . ?
O5 U1 O7 128.85(5) 2_656 . ?
O7 U1 O7 180.0 2_656 . ?
O8 U1 N3 91.82(7) . 2_656 ?
O8 U1 N3 88.18(7) 2_656 2_656 ?
O9 U1 N3 89.13(6) 2_656 2_656 ?
O9 U1 N3 90.87(6) . 2_656 ?
O5 U1 N3 154.48(6) . 2_656 ?
O5 U1 N3 25.52(6) 2_656 2_656 ?
O7 U1 N3 25.64(6) 2_656 2_656 ?
O7 U1 N3 154.36(6) . 2_656 ?
O8 U1 N3 88.18(7) . . ?
O8 U1 N3 91.82(7) 2_656 . ?
O9 U1 N3 90.87(6) 2_656 . ?
O9 U1 N3 89.13(6) . . ?
O5 U1 N3 25.52(6) . . ?
O5 U1 N3 154.48(6) 2_656 . ?
O7 U1 N3 154.36(6) 2_656 . ?
O7 U1 N3 25.64(6) . . ?
N3 U1 N3 180.0 2_656 . ?
O3 Cu1 O2 86.54(7) . . ?
O3 Cu1 N1 178.56(8) . . ?
O2 Cu1 N1 94.55(8) . . ?
O3 Cu1 N2 94.47(8) . . ?
O2 Cu1 N2 178.52(8) . . ?
N1 Cu1 N2 84.41(8) . . ?
C8 O2 Cu1 125.95(15) . . ?
C22 O3 Cu1 126.93(16) . . ?
C21 O4 C23 118.21(19) . . ?
N3 O5 U1 97.46(14) . . ?
N3 O7 U1 97.08(13) . . ?
U1 O9 H9A 123.4(17) . . ?
U1 O9 H9B 120.4(17) . . ?
H9A O9 H9B 113(3) . . ?
C9 N1 C10 121.7(2) . . ?
C9 N1 Cu1 125.14(17) . . ?
C10 N1 Cu1 113.14(15) . . ?
C16 N2 C15 122.6(2) . . ?
C16 N2 Cu1 124.73(17) . . ?
C15 N2 Cu1 112.36(16) . . ?
O6 N3 O5 122.7(2) . . ?
O6 N3 O7 123.1(2) . . ?
O5 N3 O7 114.2(2) . . ?
O6 N3 U1 178.19(16) . . ?
O5 N3 U1 57.02(12) . . ?
O7 N3 U1 57.28(12) . . ?
C2 C1 H1A 109.5 . . ?
C2 C1 H1B 109.5 . . ?
H1A C1 H1B 109.5 . . ?
C2 C1 H1C 109.5 . . ?
H1A C1 H1C 109.5 . . ?
H1B C1 H1C 109.5 . . ?
O1 C2 C1 107.5(2) . . ?
O1 C2 H2A 110.2 . . ?
C1 C2 H2A 110.2 . . ?
O1 C2 H2B 110.2 . . ?
C1 C2 H2B 110.2 . . ?
H2A C2 H2B 108.5 . . ?
O1 C3 C4 125.3(2) . . ?
O1 C3 C8 113.3(2) . . ?
C4 C3 C8 121.4(2) . . ?
C3 C4 C5 120.9(2) . . ?
C3 C4 H4 119.5 . . ?
C5 C4 H4 119.5 . . ?
C6 C5 C4 119.3(3) . . ?
C6 C5 H5 120.4 . . ?
C4 C5 H5 120.4 . . ?
C5 C6 C7 120.9(3) . . ?
C5 C6 H6 119.5 . . ?
C7 C6 H6 119.5 . . ?
C8 C7 C6 120.6(2) . . ?
C8 C7 C9 122.9(2) . . ?
C6 C7 C9 116.5(2) . . ?
O2 C8 C7 125.5(2) . . ?
O2 C8 C3 117.7(2) . . ?
C7 C8 C3 116.8(2) . . ?
N1 C9 C7 125.7(2) . . ?
N1 C9 H9 117.2 . . ?
C7 C9 H9 117.2 . . ?
C11 C10 C15 119.8(2) . . ?
C11 C10 N1 125.6(2) . . ?
C15 C10 N1 114.5(2) . . ?
C12 C11 C10 120.1(2) . . ?
C12 C11 H11 119.9 . . ?
C10 C11 H11 119.9 . . ?
C11 C12 C13 120.2(2) . . ?
C11 C12 H12 119.9 . . ?
C13 C12 H12 119.9 . . ?
C14 C13 C12 120.6(2) . . ?
C14 C13 H13 119.7 . . ?
C12 C13 H13 119.7 . . ?
C13 C14 C15 119.8(2) . . ?
C13 C14 H14 120.1 . . ?
C15 C14 H14 120.1 . . ?
C14 C15 C10 119.4(2) . . ?
C14 C15 N2 125.1(2) . . ?
C10 C15 N2 115.5(2) . . ?
N2 C16 C17 125.9(2) . . ?
N2 C16 H16 117.1 . . ?
C17 C16 H16 117.1 . . ?
C18 C17 C22 119.1(2) . . ?
C18 C17 C16 118.3(2) . . ?
C22 C17 C16 122.6(2) . . ?
C19 C18 C17 121.4(2) . . ?
C19 C18 H18 119.3 . . ?
C17 C18 H18 119.3 . . ?
C18 C19 C20 120.3(2) . . ?
C18 C19 H19 119.8 . . ?
C20 C19 H19 119.8 . . ?
C21 C20 C19 119.7(2) . . ?
C21 C20 H20 120.1 . . ?
C19 C20 H20 120.1 . . ?
O4 C21 C20 125.6(2) . . ?
O4 C21 C22 112.8(2) . . ?
C20 C21 C22 121.6(2) . . ?
O3 C22 C17 125.3(2) . . ?
O3 C22 C21 116.9(2) . . ?
C17 C22 C21 117.8(2) . . ?
O4 C23 C24 107.0(2) . . ?
O4 C23 H23A 110.3 . . ?
C24 C23 H23A 110.3 . . ?
O4 C23 H23B 110.3 . . ?
C24 C23 H23B 110.3 . . ?
H23A C23 H23B 108.6 . . ?
C23 C24 H24A 109.5 . . ?
C23 C24 H24B 109.5 . . ?
H24A C24 H24B 109.5 . . ?
C23 C24 H24C 109.5 . . ?
H24A C24 H24C 109.5 . . ?
H24B C24 H24C 109.5 . . ?
C3 O1 C2 117.6(2) . . ?

loop_
_geom_bond_atom_site_label_1
_geom_bond_atom_site_label_2
_geom_bond_distance
_geom_bond_site_symmetry_2
_geom_bond_publ_flag
U1 O8 1.7652(16) . ?
U1 O8 1.7652(16) 2_656 ?
U1 O9 2.4352(17) 2_656 ?
U1 O9 2.4352(17) . ?
U1 O5 2.4890(18) . ?
U1 O5 2.4890(18) 2_656 ?
U1 O7 2.4943(18) 2_656 ?
U1 O7 2.4943(18) . ?
U1 N3 2.942(2) 2_656 ?
U1 N3 2.942(2) . ?
Cu1 O3 1.8836(18) . ?
Cu1 O2 1.9049(16) . ?
Cu1 N1 1.930(2) . ?
Cu1 N2 1.9482(19) . ?
O2 C8 1.305(3) . ?
O3 C22 1.303(3) . ?
O4 C21 1.371(3) . ?
O4 C23 1.440(3) . ?
O5 N3 1.279(3) . ?
O7 N3 1.283(3) . ?
O6 N3 1.207(3) . ?
O9 H9A 0.806(16) . ?
O9 H9B 0.823(16) . ?
N1 C9 1.295(3) . ?
N1 C10 1.421(3) . ?
N2 C16 1.294(3) . ?
N2 C15 1.414(3) . ?
C1 C2 1.498(4) . ?
C1 H1A 0.9800 . ?
C1 H1B 0.9800 . ?
C1 H1C 0.9800 . ?
C2 O1 1.438(3) . ?
C2 H2A 0.9900 . ?
C2 H2B 0.9900 . ?
C3 O1 1.366(3) . ?
C3 C4 1.373(4) . ?
C3 C8 1.434(3) . ?
C4 C5 1.405(4) . ?
C4 H4 0.9500 . ?
C5 C6 1.372(4) . ?
C5 H5 0.9500 . ?
C6 C7 1.417(4) . ?
C6 H6 0.9500 . ?
C7 C8 1.414(4) . ?
C7 C9 1.431(3) . ?
C9 H9 0.9500 . ?
C10 C11 1.393(3) . ?
C10 C15 1.408(3) . ?
C11 C12 1.377(3) . ?
C11 H11 0.9500 . ?
C12 C13 1.390(4) . ?
C12 H12 0.9500 . ?
C13 C14 1.382(4) . ?
C13 H13 0.9500 . ?
C14 C15 1.399(3) . ?
C14 H14 0.9500 . ?
C16 C17 1.431(3) . ?
C16 H16 0.9500 . ?
C17 C18 1.420(3) . ?
C17 C22 1.423(3) . ?
C18 C19 1.358(4) . ?
C18 H18 0.9500 . ?
C19 C20 1.412(3) . ?
C19 H19 0.9500 . ?
C20 C21 1.375(3) . ?
C20 H20 0.9500 . ?
C21 C22 1.425(3) . ?
C23 C24 1.507(3) . ?
C23 H23A 0.9900 . ?
C23 H23B 0.9900 . ?
C24 H24A 0.9800 . ?
C24 H24B 0.9800 . ?
C24 H24C 0.9800 . ?

loop_
_geom_hbond_atom_site_label_D
_geom_hbond_atom_site_label_H
_geom_hbond_atom_site_label_A
_geom_hbond_distance_DH
_geom_hbond_distance_HA
_geom_hbond_distance_DA
_geom_hbond_angle_DHA
_geom_hbond_site_symmetry_A
O9 H9B O1 0.823(16) 2.55(2) 3.070(3) 123(2) .
O9 H9B O2 0.823(16) 2.034(16) 2.844(2) 168(3) .
O9 H9A O3 0.806(16) 2.51(2) 2.874(2) 109(2) .
O9 H9A O4 0.806(16) 2.151(16) 2.952(3) 173(2) .
